data_1530461
loop_
_publ_author_name
'Mullica, D.F.'
'Perkins, H.O.'
'Sappenfield, E.L.'

_publ_section_title
;
 Synthesis, spectroscopic studies, and crystal and molecular structure of
 bismuth hexacyanoferrate(III) tetrahydrate, Bi Fe (C N)6 4(H2 O)
;
_journal_name_full 'Inorganica Chimica Acta'
_journal_page_first 9
_journal_page_last 12
_journal_volume 142
_journal_year 1988
_chemical_formula_sum 'C6 H8 Bi Fe N6 O4'
_chemical_name_systematic 'Bi (Fe (C N)6) (H2 O)4'
_space_group_IT_number 11
_symmetry_space_group_name_Hall '-P 2yb'
_symmetry_space_group_name_H-M 'P 1 21/m 1'
_cell_angle_alpha 90
_cell_angle_beta 119.76
_cell_angle_gamma 90
_cell_formula_units_Z 2
_cell_length_a 7.42
_cell_length_b 13.678
_cell_length_c 7.421
_cell_volume 653.830
_citation_journal_id_ASTM ICHAA3
_cod_data_source_file Mullica_ICHAA3_1988_1576.cif
_cod_data_source_block C6H8Bi1Fe1N6O4
_cod_original_cell_volume 653.83
_cod_original_formula_sum 'C6 H8 Bi1 Fe1 N6 O4'
_cod_database_code 1530461

loop_
_symmetry_equiv_pos_as_xyz
x,y,z
-x,y+1/2,-z
-x,-y,-z
x,-y-1/2,z

loop_
_atom_site_label
_atom_site_type_symbol
_atom_site_fract_x
_atom_site_fract_y
_atom_site_fract_z
_atom_site_occupancy
_atom_site_U_iso_or_equiv
N1 N-3 0.22 0.4064 0.783 1 0.0
O2 O-2 0.475 0.25 1.05 1 0.0
C2 C+2 0.238 -0.4125 0.14 1 0.0
N3 N-3 0.222 0.3611 0.372 1 0.0
C3 C+2 0.139 0.4117 0.233 1 0.0
O1 O-2 0.657 0.4023 1.342 1 0.0
Bi1 Bi+3 0.32371 0.25 0.67635 1 0.0
O3 O-2 -0.049 0.25 0.524 1 0.0
N2 N-3 0.627 0.361 0.777 1 0.0
Fe1 Fe+3 0 0.5 0 1 0.0
C1 C+2 -0.137 0.5583 0.137 1 0.0
